data_4036974
loop_
_publ_author_name
'Davies, Stephen G.'
'Figuccia, Aude L. A.'
'Fletcher Paul, Ai M.'
'Roberts, M.'
'Thomson, James E.'

_publ_section_title
;
 Asymmetric Syntheses of (-)-ADMJ and (+)-ADANJ: 2-Deoxy-2-amino Analogues
 of (-)-1-Deoxymannojirimycin and (+)-1-Deoxyallonojirimycin.
;
_journal_issue 15
_journal_name_full 'The Journal of organic chemistry'
_journal_page_first 6481
_journal_page_last 6495
_journal_paper_doi 10.1021/acs.joc.6b01107
_journal_volume 81
_journal_year 2016
_chemical_formula_moiety 'C20 H22 N2 O4 S1'
_chemical_formula_sum 'C20 H22 N2 O4 S'
_chemical_formula_weight 386.47
_space_group_IT_number 14
_space_group_name_Hall '-P 2ybc'
_space_group_name_H-M_alt 'P 1 21/c 1'
_symmetry_cell_setting monoclinic
_symmetry_space_group_name_Hall '-P 2ybc'
_symmetry_space_group_name_H-M 'P 1 21/c 1'
_atom_sites_solution_hydrogens difmap
_atom_sites_solution_primary direct
_cell_angle_alpha 90
_cell_angle_beta 106.159(2)
_cell_angle_gamma 90
_cell_formula_units_Z 4
_cell_length_a 20.4099(4)
_cell_length_b 5.74096(12)
_cell_length_c 16.7887(4)
_cell_measurement_reflns_used 0
_cell_measurement_temperature 150
_cell_measurement_theta_max 0
_cell_measurement_theta_min 0
_cell_volume 1889.46(7)
_computing_cell_refinement 'CrysAlis, (Oxford Diffraction, 2002)'
_computing_data_collection 'SuperNova, (Oxford Diffraction, 2010)'
_computing_data_reduction 'CrysAlis, (Oxford Diffraction, 2002)'
_computing_molecular_graphics 'CAMERON (Watkin et al., 1996)'
_computing_publication_material 'CRYSTALS (Betteridge et al., 2003)'
_computing_structure_refinement 'CRYSTALS (Betteridge et al., 2003)'
_computing_structure_solution 'SIR92 (Altomare et al., 1994)'
_diffrn_ambient_temperature 150
_diffrn_measured_fraction_theta_full 0.995
_diffrn_measured_fraction_theta_max 0.986
_diffrn_measurement_device Area
_diffrn_measurement_device_type 'Oxford Diffraction SuperNova'
_diffrn_measurement_method \w/2\q
_diffrn_radiation_monochromator graphite
_diffrn_radiation_type 'Cu K\a'
_diffrn_radiation_wavelength 1.54184
_diffrn_reflns_av_R_equivalents 0.028
_diffrn_reflns_limit_h_max 25
_diffrn_reflns_limit_h_min -25
_diffrn_reflns_limit_k_max 7
_diffrn_reflns_limit_k_min -7
_diffrn_reflns_limit_l_max 20
_diffrn_reflns_limit_l_min -19
_diffrn_reflns_number 19835
_diffrn_reflns_theta_full 74.061
_diffrn_reflns_theta_max 76.351
_diffrn_reflns_theta_min 4.511
_diffrn_standards_number 0
_exptl_absorpt_coefficient_mu 1.767
_exptl_absorpt_correction_T_max 0.9484
_exptl_absorpt_correction_T_min 0.9318
_exptl_absorpt_correction_type none
_exptl_crystal_colour colourless
_exptl_crystal_density_diffrn 1.359
_exptl_crystal_density_method 'not measured'
_exptl_crystal_description prism
_exptl_crystal_F_000 816
_exptl_crystal_size_max 0.120
_exptl_crystal_size_mid 0.040
_exptl_crystal_size_min 0.030
_refine_diff_density_max 0.36
_refine_diff_density_min -0.33
_refine_ls_extinction_method None
_refine_ls_goodness_of_fit_ref 0.9959
_refine_ls_hydrogen_treatment constr
_refine_ls_matrix_type full
_refine_ls_number_parameters 244
_refine_ls_number_reflns 3902
_refine_ls_number_restraints 0
_refine_ls_R_factor_all 0.0431
_refine_ls_R_factor_gt 0.0370
_refine_ls_shift/su_max 0.0003380
_refine_ls_shift/su_mean 0.0000269
_refine_ls_structure_factor_coef Fsqd
_refine_ls_weighting_details
;
 Method= Modified Sheldrick 
 w=1/[\s^2^(F^2^) + ( 0.05P)^2^ + 1.09P] 
 ,where P=(max(Fo^2^,0) + 2Fc^2^)/3 
;
_refine_ls_weighting_scheme calc
_refine_ls_wR_factor_all 0.0974
_refine_ls_wR_factor_gt 0.0918
_refine_ls_wR_factor_ref 0.0972
_reflns_limit_h_max 24
_reflns_limit_h_min -25
_reflns_limit_k_max 7
_reflns_limit_k_min 0
_reflns_limit_l_max 20
_reflns_limit_l_min 0
_reflns_number_gt 3387
_reflns_number_total 3915
_reflns_threshold_expression I>2.0\s(I)
_oxford_diffrn_Wilson_B_factor 1.92
_oxford_diffrn_Wilson_scale 0.03
_oxford_refine_ls_r_factor_ref 0.0431
_oxford_refine_ls_scale 5.53(10)
_oxford_reflns_number_all 3903
_oxford_reflns_threshold_expression_ref I>0.0\s(I)
_cod_data_source_file jo6b01107_si_002.cif
_cod_data_source_block 56
_cod_depositor_comments
;
The following automatic conversions were performed:

data item '_atom_sites_solution_primary' value 'Direct' was changed
to 'direct' in accordance with the
/home/saulius/struct/COD-crude-data/automatic-downloads/DataCite-retrospective/ACS/depositions/lib/dictionaries/cif_core.dic
dictionary named 'cif_core.dic' version 2.4.2 last updated on
2011-04-26.

data item '_symmetry_cell_setting' value 'Monoclinic' was changed to
'monoclinic' in accordance with the
/home/saulius/struct/COD-crude-data/automatic-downloads/DataCite-retrospective/ACS/depositions/lib/dictionaries/cif_core.dic
dictionary named 'cif_core.dic' version 2.4.2 last updated on
2011-04-26.

Automatic conversion script
Id: cif_fix_values 6909 2019-04-08 15:41:33Z antanas 
;
_cod_original_formula_sum 'C20 H22 N2 O4 S1'
_cod_database_code 4036974

loop_
_symmetry_equiv_pos_as_xyz
x,y,z
-x,-y,-z
-x,y+1/2,-z+1/2
x,-y+1/2,z+1/2

loop_
_atom_site_label
_atom_site_type_symbol
_atom_site_fract_x
_atom_site_fract_y
_atom_site_fract_z
_atom_site_U_iso_or_equiv
_atom_site_occupancy
_atom_site_adp_type
_atom_site_refinement_flags_posn
S1 S 0.274541(17) 0.82557(7) 0.38644(2) 0.0224 1.0000 Uani .
O2 O 0.21611(5) 0.7028(2) 0.39469(7) 0.0291 1.0000 Uani .
O3 O 0.27222(6) 1.0717(2) 0.37544(7) 0.0329 1.0000 Uani .
N4 N 0.29094(6) 0.6992(2) 0.30467(8) 0.0220 1.0000 Uani .
C5 C 0.24288(7) 0.5425(3) 0.24716(9) 0.0200 1.0000 Uani .
C6 C 0.18221(7) 0.6795(3) 0.19382(9) 0.0213 1.0000 Uani .
N7 N 0.15038(6) 0.5564(2) 0.11694(7) 0.0236 1.0000 Uani .
C8 C 0.08867(8) 0.6790(3) 0.07005(10) 0.0284 1.0000 Uani .
C9 C 0.02936(7) 0.6573(3) 0.10674(9) 0.0230 1.0000 Uani .
C10 C -0.01887(8) 0.8341(3) 0.09456(10) 0.0289 1.0000 Uani .
C11 C -0.07696(9) 0.8101(3) 0.12174(11) 0.0333 1.0000 Uani .
C12 C -0.08664(8) 0.6101(3) 0.16289(11) 0.0325 1.0000 Uani .
C13 C -0.03821(8) 0.4348(3) 0.17727(10) 0.0298 1.0000 Uani .
C14 C 0.01932(8) 0.4578(3) 0.14879(9) 0.0254 1.0000 Uani .
C15 C 0.19921(8) 0.5407(3) 0.06756(10) 0.0309 1.0000 Uani .
C16 C 0.25765(9) 0.3819(3) 0.11089(11) 0.0320 1.0000 Uani .
C17 C 0.29134(8) 0.4529(3) 0.19936(10) 0.0256 1.0000 Uani .
O18 O 0.33685(5) 0.6521(2) 0.20071(7) 0.0275 1.0000 Uani .
C19 C 0.34057(8) 0.7791(3) 0.26902(10) 0.0248 1.0000 Uani .
O20 O 0.38087(6) 0.9335(2) 0.29370(8) 0.0334 1.0000 Uani .
C21 C 0.34564(7) 0.7554(3) 0.46925(9) 0.0220 1.0000 Uani .
C22 C 0.39843(8) 0.9137(3) 0.49592(10) 0.0259 1.0000 Uani .
C23 C 0.45311(8) 0.8553(3) 0.56272(10) 0.0286 1.0000 Uani .
C24 C 0.45578(8) 0.6424(3) 0.60268(10) 0.0271 1.0000 Uani .
C25 C 0.40174(9) 0.4880(3) 0.57470(11) 0.0313 1.0000 Uani .
C26 C 0.34663(8) 0.5414(3) 0.50793(10) 0.0281 1.0000 Uani .
C27 C 0.51506(10) 0.5787(4) 0.67539(13) 0.0432 1.0000 Uani .
H51 H 0.2278 0.4166 0.2769 0.0242 1.0000 Uiso R
H62 H 0.1979 0.8350 0.1826 0.0262 1.0000 Uiso R
H61 H 0.1487 0.6996 0.2248 0.0258 1.0000 Uiso R
H82 H 0.0990 0.8460 0.0642 0.0347 1.0000 Uiso R
H81 H 0.0753 0.6086 0.0144 0.0352 1.0000 Uiso R
H101 H -0.0113 0.9765 0.0678 0.0347 1.0000 Uiso R
H111 H -0.1095 0.9329 0.1118 0.0400 1.0000 Uiso R
H121 H -0.1266 0.5924 0.1818 0.0392 1.0000 Uiso R
H131 H -0.0446 0.2974 0.2063 0.0374 1.0000 Uiso R
H141 H 0.0519 0.3368 0.1582 0.0316 1.0000 Uiso R
H151 H 0.2167 0.6977 0.0614 0.0371 1.0000 Uiso R
H152 H 0.1759 0.4778 0.0127 0.0368 1.0000 Uiso R
H162 H 0.2919 0.3809 0.0795 0.0400 1.0000 Uiso R
H161 H 0.2391 0.2237 0.1109 0.0401 1.0000 Uiso R
H171 H 0.3204 0.3243 0.2307 0.0310 1.0000 Uiso R
H221 H 0.3965 1.0591 0.4675 0.0310 1.0000 Uiso R
H231 H 0.4893 0.9635 0.5815 0.0349 1.0000 Uiso R
H251 H 0.4029 0.3428 0.6028 0.0375 1.0000 Uiso R
H261 H 0.3097 0.4360 0.4891 0.0338 1.0000 Uiso R
H272 H 0.5344 0.4347 0.6657 0.0668 1.0000 Uiso R
H271 H 0.5010 0.5615 0.7255 0.0671 1.0000 Uiso R
H273 H 0.5505 0.6949 0.6843 0.0666 1.0000 Uiso R

loop_
_atom_site_aniso_label
_atom_site_aniso_U_11
_atom_site_aniso_U_22
_atom_site_aniso_U_33
_atom_site_aniso_U_23
_atom_site_aniso_U_13
_atom_site_aniso_U_12
S1 0.01786(18) 0.0259(2) 0.02080(19) -0.00107(14) 0.00099(13) 0.00225(14)
O2 0.0181(5) 0.0434(7) 0.0253(5) -0.0038(5) 0.0054(4) -0.0014(5)
O3 0.0319(6) 0.0268(6) 0.0334(6) 0.0000(5) -0.0019(5) 0.0080(5)
N4 0.0171(6) 0.0269(7) 0.0207(6) 0.0003(5) 0.0029(5) -0.0028(5)
C5 0.0191(7) 0.0212(7) 0.0183(7) 0.0012(6) 0.0029(5) -0.0020(6)
C6 0.0186(7) 0.0248(8) 0.0191(7) 0.0004(6) 0.0032(5) 0.0010(6)
N7 0.0202(6) 0.0328(7) 0.0166(6) -0.0015(5) 0.0033(5) -0.0016(5)
C8 0.0238(8) 0.0393(9) 0.0185(7) 0.0046(7) -0.0001(6) -0.0019(7)
C9 0.0198(7) 0.0288(8) 0.0157(7) -0.0017(6) -0.0030(5) -0.0031(6)
C10 0.0286(8) 0.0269(8) 0.0257(8) 0.0021(6) -0.0015(6) -0.0006(7)
C11 0.0249(8) 0.0354(9) 0.0343(9) -0.0058(7) -0.0005(7) 0.0056(7)
C12 0.0203(7) 0.0429(10) 0.0326(9) -0.0091(8) 0.0048(6) -0.0059(7)
C13 0.0284(8) 0.0308(9) 0.0287(8) -0.0014(7) 0.0053(6) -0.0078(7)
C14 0.0222(7) 0.0257(8) 0.0244(8) -0.0006(6) 0.0002(6) 0.0009(6)
C15 0.0278(8) 0.0461(10) 0.0193(7) -0.0057(7) 0.0076(6) -0.0034(7)
C16 0.0309(8) 0.0355(9) 0.0318(9) -0.0098(7) 0.0127(7) 0.0008(7)
C17 0.0219(7) 0.0234(8) 0.0311(8) 0.0013(6) 0.0068(6) 0.0022(6)
O18 0.0216(5) 0.0342(6) 0.0281(6) -0.0006(5) 0.0095(4) -0.0018(5)
C19 0.0191(7) 0.0276(8) 0.0261(7) 0.0059(6) 0.0037(6) 0.0018(6)
O20 0.0256(6) 0.0343(7) 0.0393(7) 0.0010(5) 0.0072(5) -0.0091(5)
C21 0.0187(7) 0.0249(7) 0.0204(7) -0.0014(6) 0.0019(5) 0.0013(6)
C22 0.0248(7) 0.0233(8) 0.0268(8) 0.0023(6) 0.0024(6) -0.0022(6)
C23 0.0211(7) 0.0289(8) 0.0314(8) -0.0014(7) 0.0004(6) -0.0060(6)
C24 0.0233(7) 0.0279(8) 0.0259(8) -0.0018(6) 0.0002(6) 0.0022(6)
C25 0.0336(9) 0.0247(8) 0.0295(8) 0.0049(7) -0.0015(7) -0.0020(7)
C26 0.0264(8) 0.0248(8) 0.0282(8) 0.0001(7) -0.0008(6) -0.0056(6)
C27 0.0349(10) 0.0377(10) 0.0431(11) 0.0032(8) -0.0123(8) 0.0010(8)

loop_
_atom_type_symbol
_atom_type_scat_dispersion_real
_atom_type_scat_dispersion_imag
_atom_type_scat_Cromer_Mann_a1
_atom_type_scat_Cromer_Mann_b1
_atom_type_scat_Cromer_Mann_a2
_atom_type_scat_Cromer_Mann_b2
_atom_type_scat_Cromer_Mann_a3
_atom_type_scat_Cromer_Mann_b3
_atom_type_scat_Cromer_Mann_a4
_atom_type_scat_Cromer_Mann_b4
_atom_type_scat_Cromer_Mann_c
_atom_type_scat_source
C 0.0181 0.0091 2.3100 20.8439 1.0200 10.2075 1.5886 0.5687 0.8650 51.6512 0.2156 'International Tables Vol C 4.2.6.8 and 6.1.1.4'
H 0.0000 0.0000 0.4930 10.5109 0.3229 26.1257 0.1402 3.1424 0.0408 57.7998 0.0030 'International Tables Vol C 4.2.6.8 and 6.1.1.4'
N 0.0311 0.0180 12.2126 0.0057 3.1322 9.8933 2.0125 28.9975 1.1663 0.5826 -11.5290 'International Tables Vol C 4.2.6.8 and 6.1.1.4'
O 0.0492 0.0322 3.0485 13.2771 2.2868 5.7011 1.5463 0.3239 0.8670 32.9089 0.2508 'International Tables Vol C 4.2.6.8 and 6.1.1.4'
S 0.3331 0.5567 6.9053 1.4679 5.2034 22.2151 1.4379 0.2536 1.5863 56.1720 0.8669 'International Tables Vol C 4.2.6.8 and 6.1.1.4'

loop_
_geom_angle_atom_site_label_1
_geom_angle_atom_site_label_2
_geom_angle_atom_site_label_3
_geom_angle
_geom_angle_publ_flag
O2 S1 O3 120.32(7) yes
O2 S1 N4 103.31(7) yes
O3 S1 N4 109.39(7) yes
O2 S1 C21 109.85(7) yes
O3 S1 C21 108.72(7) yes
N4 S1 C21 103.96(7) yes
S1 N4 C5 123.71(10) yes
S1 N4 C19 123.26(11) yes
C5 N4 C19 110.55(12) yes
N4 C5 C6 110.63(12) yes
N4 C5 C17 98.01(11) yes
C6 C5 C17 113.77(12) yes
N4 C5 H51 111.3 no
C6 C5 H51 111.2 no
C17 C5 H51 111.2 no
C5 C6 N7 111.02(12) yes
C5 C6 H62 109.0 no
N7 C6 H62 111.1 no
C5 C6 H61 108.8 no
N7 C6 H61 108.9 no
H62 C6 H61 107.9 no
C6 N7 C8 110.36(12) yes
C6 N7 C15 108.99(12) yes
C8 N7 C15 110.10(12) yes
N7 C8 C9 114.10(13) yes
N7 C8 H82 110.0 no
C9 C8 H82 109.6 no
N7 C8 H81 106.4 no
C9 C8 H81 108.1 no
H82 C8 H81 108.3 no
C8 C9 C10 119.75(14) yes
C8 C9 C14 121.57(14) yes
C10 C9 C14 118.58(15) yes
C9 C10 C11 120.88(16) yes
C9 C10 H101 119.2 no
C11 C10 H101 119.9 no
C10 C11 C12 119.98(16) yes
C10 C11 H111 119.1 no
C12 C11 H111 121.0 no
C11 C12 C13 119.79(15) yes
C11 C12 H121 120.4 no
C13 C12 H121 119.8 no
C12 C13 C14 120.07(16) yes
C12 C13 H131 119.8 no
C14 C13 H131 120.1 no
C13 C14 C9 120.67(15) yes
C13 C14 H141 119.6 no
C9 C14 H141 119.7 no
N7 C15 C16 109.49(13) yes
N7 C15 H151 109.0 no
C16 C15 H151 109.9 no
N7 C15 H152 109.0 no
C16 C15 H152 109.9 no
H151 C15 H152 109.5 no
C15 C16 C17 113.06(14) yes
C15 C16 H162 109.1 no
C17 C16 H162 109.3 no
C15 C16 H161 107.7 no
C17 C16 H161 108.6 no
H162 C16 H161 109.0 no
C5 C17 C16 115.11(13) yes
C5 C17 O18 103.26(12) yes
C16 C17 O18 109.79(13) yes
C5 C17 H171 110.4 no
C16 C17 H171 111.0 no
O18 C17 H171 106.7 no
C17 O18 C19 108.70(11) yes
N4 C19 O18 108.29(13) yes
N4 C19 O20 127.30(15) yes
O18 C19 O20 124.42(14) yes
S1 C21 C22 120.18(12) yes
S1 C21 C26 118.39(12) yes
C22 C21 C26 121.42(14) yes
C21 C22 C23 118.78(15) yes
C21 C22 H221 119.4 no
C23 C22 H221 121.8 no
C22 C23 C24 121.27(15) yes
C22 C23 H231 119.1 no
C24 C23 H231 119.6 no
C23 C24 C25 118.50(14) yes
C23 C24 C27 121.36(15) yes
C25 C24 C27 120.13(16) yes
C24 C25 C26 121.47(15) yes
C24 C25 H251 118.7 no
C26 C25 H251 119.8 no
C21 C26 C25 118.56(14) yes
C21 C26 H261 120.1 no
C25 C26 H261 121.3 no
C24 C27 H272 110.6 no
C24 C27 H271 111.3 no
H272 C27 H271 107.3 no
C24 C27 H273 110.9 no
H272 C27 H273 107.5 no
H271 C27 H273 109.1 no

loop_
_geom_bond_atom_site_label_1
_geom_bond_atom_site_label_2
_geom_bond_distance
_geom_bond_publ_flag
S1 O2 1.4247(12) yes
S1 O3 1.4243(12) yes
S1 N4 1.6669(13) yes
S1 C21 1.7545(15) yes
N4 C5 1.4755(19) yes
N4 C19 1.3899(19) yes
C5 C6 1.528(2) yes
C5 C17 1.526(2) yes
C5 H51 0.975 no
C6 N7 1.4560(19) yes
C6 H62 0.984 no
C6 H61 0.973 no
N7 C8 1.466(2) yes
N7 C15 1.4658(19) yes
C8 C9 1.508(2) yes
C8 H82 0.993 no
C8 H81 0.985 no
C9 C10 1.389(2) yes
C9 C14 1.390(2) yes
C10 C11 1.390(2) yes
C10 H101 0.965 no
C11 C12 1.383(3) yes
C11 H111 0.950 no
C12 C13 1.384(3) yes
C12 H121 0.960 no
C13 C14 1.392(2) yes
C13 H131 0.955 no
C14 H141 0.944 no
C15 C16 1.517(2) yes
C15 H151 0.986 no
C15 H152 0.980 no
C16 C17 1.509(2) yes
C16 H162 0.985 no
C16 H161 0.984 no
C17 O18 1.4695(19) yes
C17 H171 1.000 no
O18 C19 1.343(2) yes
C19 O20 1.201(2) yes
C21 C22 1.385(2) yes
C21 C26 1.387(2) yes
C22 C23 1.385(2) yes
C22 H221 0.957 no
C23 C24 1.388(2) yes
C23 H231 0.949 no
C24 C25 1.391(2) yes
C24 C27 1.505(2) yes
C25 C26 1.383(2) yes
C25 H251 0.954 no
C26 H261 0.950 no
C27 H272 0.949 no
C27 H271 0.966 no
C27 H273 0.965 no

loop_
_geom_hbond_atom_site_label_D
_geom_hbond_atom_site_label_H
_geom_hbond_atom_site_label_A
_geom_hbond_site_symmetry_A
_geom_hbond_angle_DHA
_geom_hbond_distance_DH
_geom_hbond_distance_HA
_geom_hbond_distance_DA
_geom_hbond_publ_flag
C5 H51 O3 1_545 142.48(4) 0.975 2.578 3.403(2) yes
C27 H273 O20 2_676 165.86(5) 0.965 2.522 3.466(2) yes
